data_1567982
loop_
_publ_author_name
'Huo, Chen-Yu'
'Zheng, Tian-Lu'
'Dai, Wei-Hao'
'Zhang, Zi-Hao'
'Wang, Jin-Da'
'Zhu, Dao-Yong'
'Wang, Shao-Hua'
'Zhang, Xiao-Ming'
'Xu, Xue-Tao'

_publ_section_title
;
 InI3-catalyzed polyene cyclization of allenes and its application in the
 total synthesis of seven abietane-type diterpenoids
;
_journal_name_full 'Chemical Science'
_journal_paper_doi 10.1039/D2SC04229K
_journal_year 2022
_chemical_formula_moiety 'C20 H26 O2'
_chemical_formula_sum 'C20 H26 O2'
_chemical_formula_weight 298.41
_space_group_crystal_system monoclinic
_space_group_IT_number 15
_space_group_name_Hall '-C 2yc'
_space_group_name_H-M_alt 'C 1 2/c 1'
_atom_sites_solution_hydrogens geom
_atom_sites_solution_primary dual
_audit_block_doi 10.5517/ccdc.csd.cc2bw59q
_audit_creation_date 2021-11-22
_audit_creation_method
;
Olex2 1.3
(compiled 2020.11.12 svn.r5f609507 for OlexSys, GUI svn.r6408)
;
_audit_update_record
;
2022-05-06 deposited with the CCDC.	2022-11-16 downloaded from the CCDC.
;
_cell_angle_alpha 90
_cell_angle_beta 92.8010(10)
_cell_angle_gamma 90
_cell_formula_units_Z 8
_cell_length_a 20.2191(2)
_cell_length_b 11.57240(10)
_cell_length_c 14.8457(2)
_cell_measurement_reflns_used 31891
_cell_measurement_temperature 301.82(11)
_cell_measurement_theta_max 76.0630
_cell_measurement_theta_min 4.3630
_cell_volume 3469.50(7)
_computing_cell_refinement 'CrysAlisPro 1.171.41.105a (Rigaku OD, 2021)'
_computing_data_collection 'CrysAlisPro 1.171.41.105a (Rigaku OD, 2021)'
_computing_data_reduction 'CrysAlisPro 1.171.41.105a (Rigaku OD, 2021)'
_computing_molecular_graphics 'Olex2 1.3 (Dolomanov et al., 2009)'
_computing_publication_material 'Olex2 1.3 (Dolomanov et al., 2009)'
_computing_structure_refinement 'SHELXL 2018/1 (Sheldrick, 2015)'
_computing_structure_solution 'SHELXT 2014/5 (Sheldrick, 2014)'
_diffrn_ambient_environment air
_diffrn_ambient_temperature 301.82(11)
_diffrn_detector 'Hybrid Pixel Array Detector'
_diffrn_detector_area_resol_mean 10.0000
_diffrn_detector_type HyPix
_diffrn_measured_fraction_theta_full 1.000
_diffrn_measured_fraction_theta_max 0.975
_diffrn_measurement_details
;
List of Runs (angles in degrees, time in seconds):

  # Type    Start    End  Width  t~exp~   \w     \q     \k     \f   Frames
#--------------------------------------------------------------------------
  1  \w     24.00  49.00   0.50    0.05    --   46.32  77.00 -60.00   50
  2  \w     28.00  54.00   0.50    0.05    --   50.00  75.00-166.88   52
  3  \w     36.00  79.00   0.50    0.05    --   46.32  31.00 -57.00   86
  4  \w     84.00 118.00   0.50    0.05    --   46.32  31.00 -57.00   68
  5  \w     26.00  52.00   0.50    0.05    --   46.32  77.00 150.00   52
  6  \w     15.00  42.00   0.50    0.05    --   42.00  87.00-131.59   54
  7  \w     13.00  38.00   0.50    0.05    --   42.00  90.00  82.37   50
  8  \w    -20.00   6.00   0.50    0.05    --   14.00 101.00 160.22   52
  9  \w    -10.00  20.00   0.50    0.05    --   22.00  96.00  95.60   60
 10  \w    -30.00  -4.00   0.50    0.05    --   10.00 111.00-106.40   52
 11  \w     14.00  40.00   0.50    0.05    --   42.00  88.00 -20.51   52
 12  \w     92.00 126.00   0.50    0.05    --   54.00  77.00 -51.87   68
 13  \w     43.00  76.00   0.50    0.05    --   66.00  77.00-153.79   66
 14  \w     31.00  61.00   0.50    0.05    --   54.00  77.00 -51.87   60
 15  \w     44.00  69.00   0.50    0.05    --   66.00  76.00 -65.26   50
 16  \w     44.00  69.00   0.50    0.05    --   66.00  76.00   0.21   50
 17  \w     42.00  81.00   0.50    0.05    --   62.00  74.00 -24.19   78
 18  \w     36.00  63.00   0.50    0.05    --   58.00  75.00  71.17   54
 19  \w     33.00  59.00   0.50    0.05    --   54.00  74.00  40.97   52
 20  \w     35.00  61.00   0.50    0.05    --   58.00  77.00 103.00   52
 21  \w     47.00  73.00   0.50    0.05    --   66.00  73.00 119.88   52
 22  \w     32.00  58.00   0.50    0.05    --   54.00  75.00 167.13   52
 23  \w     42.00  75.00   0.50    0.05    --   62.00  73.00 177.49   66
 24  \w     82.00 108.00   0.50    0.05    --   54.00  75.00 167.13   52
 25  \w    113.00 139.00   0.50    0.12    --  104.25  31.00 -57.00   52
 26  \w     75.00 101.00   0.50    0.12    --  104.25 -77.00  30.00   52
 27  \w     38.00  69.00   0.50    0.12    --  104.25 -61.00  90.00   62
 28  \w     36.00  69.00   0.50    0.12    --  104.25 -77.00  30.00   66
 29  \w    -27.00  17.00   0.50    0.05    --   46.32 -31.00 142.00   88
 30  \w     43.00  68.00   0.50    0.12    --  104.25 -61.00 -60.00   50
 31  \w     40.00  72.00   0.50    0.12    --  104.25 -61.00 -90.00   64
 32  \w     32.00  73.00   0.50    0.12    --  104.25 -61.00-180.00   82
 33  \w     37.00 106.00   0.50    0.12    --  104.25 -94.00 -90.00  138
 34  \w     65.00 109.00   0.50    0.12    --  104.25-125.00-180.00   88
 35  \w     59.00 112.00   0.50    0.12    --  104.25-125.00-150.00  106
 36  \w     70.00 102.00   0.50    0.12    --  104.25 -94.00-180.00   64
 37  \w     66.00 111.00   0.50    0.12    --  104.25-125.00 -90.00   90
 38  \w     68.00 102.00   0.50    0.12    --  104.25 -94.00-120.00   68
 39  \w     32.00  57.00   0.50    0.12    --  104.25-125.00 -90.00   50
 40  \w     48.00 104.00   0.50    0.12    --  104.25 -94.00 -30.00  112
 41  \w     49.00 112.00   0.50    0.12    --  104.25-125.00  90.00  126
 42  \w     30.00  94.00   0.50    0.05    --   46.32-125.00   0.00  128
 43  \w    -10.00  19.00   0.50    0.05    --  -46.32  31.00 -57.00   58
 44  \w    -69.00 -30.00   0.50    0.05    --  -46.32  77.00  30.00   78
 45  \w    -24.00  20.00   0.50    0.05    --  -46.32  77.00  30.00   88
 46  \w    -58.00 -29.00   0.50    0.12    -- -102.00  61.00-150.00   58
 47  \w    -91.00 -30.00   0.50    0.12    -- -102.00  77.00-180.00  122
 48  \w    -64.00 -39.00   0.50    0.05    --  -62.00 -77.00-162.38   50
 49  \w   -170.00 -76.00   0.50    0.12    --  -98.00 -77.00 -96.56  188
 50  \w   -166.00-139.00   0.50    0.12    --  -94.00 -76.00   7.60   54
 51  \w   -168.00-106.00   0.50    0.12    --  -98.00 -77.00 103.38  124
 52  \w   -100.00 -75.00   0.50    0.12    --  -98.00 -77.00 103.38   50
 53  \w   -107.00 -72.00   0.50    0.12    --  -94.00 -76.00 169.24   70
 54  \w    -78.00 -51.00   0.50    0.05    --  -74.00 -76.00  39.13   54
 55  \w   -135.00 -71.00   0.50    0.12    --  -94.00 -76.00   7.60  128
 56  \w   -163.00 -79.00   0.50    0.12    -- -102.00 -77.00   0.00  168
 57  \w   -101.00 -76.00   0.50    0.12    --  -98.00 -76.00 -78.02   50
 58  \w    -89.00 -63.00   0.50    0.12    --  -86.00 -76.00-120.93   52
 59  \w    -71.00 -40.00   0.50    0.05    --  -62.00 -75.00-124.50   62
 60  \w   -161.00-111.00   0.50    0.12    --  -98.00 -76.00 -78.02  100
 61  \w    -80.00 -54.00   0.50    0.05    --  -74.00 -74.00  16.12   52
 62  \w    -89.00 -64.00   0.50    0.12    --  -86.00 -75.00 130.63   50
 63  \w    -83.00 -52.00   0.50    0.05    --  -74.00 -75.00 141.83   62
 64  \w   -123.00 -97.00   0.50    0.05    --  -74.00 -75.00 141.83   52
 65  \w   -159.00-110.00   0.50    0.12    --  -86.00 -74.00  83.87   98
 66  \w   -158.00-102.00   0.50    0.12    --  -86.00 -75.00 130.63  112
 67  \w    -86.00 -60.00   0.50    0.12    --  -82.00 -74.00 102.47   52
 68  \w    -77.00 -52.00   0.50    0.05    --  -74.00 -74.00  52.66   50
 69  \w   -125.00 -68.00   0.50    0.12    --  -90.00 -74.00  42.45  114
 70  \w   -154.00-129.00   0.50    0.12    --  -90.00 -74.00  42.45   50
 71  \w   -159.00-117.00   0.50    0.12    --  -90.00 -74.00 112.66   84
 72  \w    -96.00 -70.00   0.50    0.12    --  -90.00 -74.00 112.66   52
 73  \w    -89.00 -64.00   0.50    0.12    --  -86.00 -74.00  83.87   50
 74  \w   -160.00 -70.00   0.50    0.12    --  -90.00 -73.00 -38.42  180
 75  \w    -83.00 -53.00   0.50    0.05    --  -74.00 -73.00 -67.17   60
 76  \w   -102.00 -69.00   0.50    0.12    --  -90.00 -73.00-159.89   66
 77  \w    -81.00 -55.00   0.50    0.05    --  -74.00 -73.00-166.11   52
 78  \w    -91.00 -65.00   0.50    0.12    --  -86.00 -73.00 -75.28   52
 79  \w    -91.00 -58.00   0.50    0.12    --  -78.00 -73.00 -42.81   66
 80  \w   -125.00 -99.00   0.50    0.05    --  -74.00 -73.00 -67.17   52
 81  \w   -166.00-114.00   0.50    0.12    --  -94.00 -72.00-176.28  104
 82  \w   -151.00-125.00   0.50    0.12    --  -86.00 -73.00 -75.28   52
 83  \w    -96.00 -63.00   0.50    0.12    --  -82.00 -72.00 -98.21   66
 84  \w    -98.00 -61.00   0.50    0.12    --  -82.00 -72.00   2.69   74
 85  \w    -96.00 -70.00   0.50    0.12    --  -90.00 -73.00  52.49   52
 86  \w    -91.00 -58.00   0.50    0.12    --  -78.00 -73.00 137.24   66
 87  \w    -80.00 -54.00   0.50    0.05    --  -74.00 -72.00 157.80   52
 88  \w   -162.00 -69.00   0.50    0.12    --  -90.00 -73.00  30.45  186
 89  \w    -88.00 -62.00   0.50    0.12    --  -82.00 -71.00 -17.98   52
 90  \w    -95.00 -70.00   0.50    0.12    --  -90.00 -70.00 -23.15   50
 91  \w    -99.00 -73.00   0.50    0.12    --  -94.00 -72.00-176.28   52
 92  \w    -75.00 -47.00   0.50    0.05    --  -66.00 -70.00-158.94   56
 93  \w    -76.00 -50.00   0.50    0.05    --  -70.00 -70.00-144.43   52
 94  \w    -99.00 -71.00   0.50    0.12    --  -90.00 -68.00-159.32   56
 95  \w   -162.00-106.00   0.50    0.12    --  -90.00 -68.00-159.32  112
 96  \w   -100.00 -71.00   0.50    0.12    --  -90.00 -68.00-137.55   58
 97  \w    -85.00 -59.00   0.50    0.12    --  -78.00 -67.00 -88.40   52
 98  \w   -100.00 -75.00   0.50    0.12    --  -94.00 -67.00 -84.00   50
 99  \w   -167.00 -76.00   0.50    0.12    --  -94.00 -66.00 -50.18  182
100  \w   -153.00-127.00   0.50    0.12    --  -90.00 -70.00 -23.15   52
101  \w   -167.00 -76.00   0.50    0.12    --  -94.00 -64.00-151.18  182
102  \w    -83.00 -57.00   0.50    0.05    --  -74.00 -65.00  67.55   52
103  \w   -114.00 -72.00   0.50    0.12    --  -90.00 -64.00 108.53   84
104  \w   -111.00 -79.00   0.50    0.12    --  -94.00 -65.00 143.08   64
105  \w   -174.00 -82.00   0.50    0.12    -- -102.00 -69.00 140.11  184
106  \w   -152.00-127.00   0.50    0.12    --  -90.00 -54.00  47.20   50
107  \w   -144.00 -77.00   0.50    0.12    --  -94.00 -63.00  70.77  134
108  \w   -119.00 -76.00   0.50    0.12    --  -90.00 -54.00  47.20   86
109  \w   -161.00-131.00   0.50    0.12    -- -102.00 -31.00 142.00   60
110  \w   -101.00 -76.00   0.50    0.05    --  -46.32 -31.00 142.00   50
111  \w    -70.00 -37.00   0.50    0.05    --  -46.32 -37.00  60.00   66
112  \w   -103.00 -74.00   0.50    0.12    --  -90.00 -61.00-121.27   58
113  \w   -154.00-126.00   0.50    0.12    --  -90.00 -61.00-121.27   56
114  \w    -73.00 -34.00   0.50    0.12    -- -102.00 125.00 -30.00   78
115  \w    -80.00 -29.00   0.50    0.12    -- -102.00 144.00  27.81  102
116  \w   -126.00-101.00   0.50    0.12    -- -102.00 144.00  27.81   50
117  \w   -112.00 -80.00   0.50    0.12    -- -102.00 125.00 -30.00   64
;
_diffrn_measurement_device 'four-circle diffractometer'
_diffrn_measurement_device_type 'XtaLAB Synergy R, DW system, HyPix'
_diffrn_measurement_method '\w scans'
_diffrn_orient_matrix_type 'CrysAlisPro convention (1999,Acta A55,543-557)'
_diffrn_orient_matrix_UB_11 -0.0396932000
_diffrn_orient_matrix_UB_12 0.1076016000
_diffrn_orient_matrix_UB_13 -0.0313752000
_diffrn_orient_matrix_UB_21 0.0644659000
_diffrn_orient_matrix_UB_22 0.0586491000
_diffrn_orient_matrix_UB_23 -0.0270406000
_diffrn_orient_matrix_UB_31 -0.0092653000
_diffrn_orient_matrix_UB_32 -0.0521547000
_diffrn_orient_matrix_UB_33 -0.0952505000
_diffrn_radiation_monochromator mirror
_diffrn_radiation_probe x-ray
_diffrn_radiation_type 'Cu K\a'
_diffrn_radiation_wavelength 1.54184
_diffrn_reflns_av_R_equivalents 0.0362
_diffrn_reflns_av_unetI/netI 0.0136
_diffrn_reflns_Laue_measured_fraction_full 1.000
_diffrn_reflns_Laue_measured_fraction_max 0.975
_diffrn_reflns_limit_h_max 25
_diffrn_reflns_limit_h_min -25
_diffrn_reflns_limit_k_max 14
_diffrn_reflns_limit_k_min -14
_diffrn_reflns_limit_l_max 17
_diffrn_reflns_limit_l_min -18
_diffrn_reflns_number 53861
_diffrn_reflns_point_group_measured_fraction_full 1.000
_diffrn_reflns_point_group_measured_fraction_max 0.975
_diffrn_reflns_theta_full 67.684
_diffrn_reflns_theta_max 76.229
_diffrn_reflns_theta_min 4.379
_diffrn_source 'Rotating-anode X-ray tube'
_diffrn_source_type 'Rigaku (Cu) X-ray Source'
_exptl_absorpt_coefficient_mu 0.559
_exptl_absorpt_correction_T_max 1.00000
_exptl_absorpt_correction_T_min 0.65659
_exptl_absorpt_correction_type multi-scan
_exptl_absorpt_process_details
;
CrysAlisPro 1.171.41.105a (Rigaku Oxford Diffraction, 2021)
Empirical absorption correction using spherical harmonics,
implemented in SCALE3 ABSPACK scaling algorithm.
;
_exptl_crystal_colour 'clear light colourless'
_exptl_crystal_colour_lustre clear
_exptl_crystal_colour_modifier light
_exptl_crystal_colour_primary colourless
_exptl_crystal_density_diffrn 1.143
_exptl_crystal_description block
_exptl_crystal_F_000 1296
_exptl_crystal_size_max 0.09
_exptl_crystal_size_mid 0.07
_exptl_crystal_size_min 0.05
_refine_diff_density_max 0.201
_refine_diff_density_min -0.176
_refine_diff_density_rms 0.037
_refine_ls_extinction_method none
_refine_ls_goodness_of_fit_ref 1.083
_refine_ls_hydrogen_treatment constr
_refine_ls_matrix_type full
_refine_ls_number_parameters 225
_refine_ls_number_reflns 3559
_refine_ls_number_restraints 24
_refine_ls_restrained_S_all 1.091
_refine_ls_R_factor_all 0.0495
_refine_ls_R_factor_gt 0.0448
_refine_ls_shift/su_max 0.001
_refine_ls_shift/su_mean 0.000
_refine_ls_structure_factor_coef Fsqd
_refine_ls_weighting_details 'w=1/[\s^2^(Fo^2^)+(0.0735P)^2^+0.7282P] where P=(Fo^2^+2Fc^2^)/3'
_refine_ls_weighting_scheme calc
_refine_ls_wR_factor_gt 0.1272
_refine_ls_wR_factor_ref 0.1319
_reflns_Friedel_coverage 0.000
_reflns_number_gt 3108
_reflns_number_total 3559
_reflns_threshold_expression 'I > 2\s(I)'
_cod_data_source_file d2sc04229k2.cif
_cod_data_source_block huochenyu_1122_auto
_cod_database_code 1567982
_shelx_shelxl_version_number 2018/1
_shelx_space_group_comment
;
The symmetry employed for this shelxl refinement is uniquely defined
by the following loop, which should always be used as a source of
symmetry information in preference to the above space-group names.
They are only intended as comments.
;
_reflns_odcompleteness_completeness 100.00
_reflns_odcompleteness_iscentric 1
_reflns_odcompleteness_theta 66.97
_olex2_refinement_description
;
1. Fixed Uiso
 At 1.2 times of:
  All C(H) groups, All C(H,H) groups
 At 1.5 times of:
  All C(H,H,H) groups, All O(H) groups
2. Uiso/Uaniso restraints and constraints
Uanis(C5) \\sim Ueq, Uanis(C9) \\sim Ueq, Uanis(C21) \\sim Ueq, Uanis(C19)
\\sim Ueq: with sigma of 0.01 and sigma for terminal atoms of 0.02
3. Others
 Fixed Sof: C5(0.3) H5A(0.3) H5B(0.3) H5C(0.3) C9(0.7) H9A(0.7) H9B(0.7)
 H9C(0.7) H15(0.7) H15A(0.3) C19(0.7) H19A(0.7) H19B(0.7) H19C(0.7) C21(0.3)
 H21A(0.3) H21B(0.3) H21C(0.3)
4.a Ternary CH refined with riding coordinates:
 C14(H14), C15(H15), C15(H15A)
4.b Secondary CH2 refined with riding coordinates:
 C11(H11A,H11B), C20(H20A,H20B)
4.c Aromatic/amide H refined with riding coordinates:
 C6(H6), C7(H7), C13(H13), C18(H18)
4.d Idealised Me refined as rotating group:
 C2(H2A,H2B,H2C), C5(H5A,H5B,H5C), C9(H9A,H9B,H9C), C17(H17A,H17B,H17C),
 C19(H19A,H19B,H19C), C21(H21A,H21B,H21C), C22(H22A,H22B,H22C)
4.e Idealised tetrahedral OH refined as rotating group:
 O2(H2)
;
_olex2_submission_special_instructions 'No special instructions were received'
_oxdiff_exptl_absorpt_empirical_details
;
Empirical correction (ABSPACK) includes:
- Absorption correction using spherical harmonics
- Frame scaling
;
_oxdiff_exptl_absorpt_empirical_full_max 3.404
_oxdiff_exptl_absorpt_empirical_full_min 0.483

loop_
_space_group_symop_operation_xyz
'x, y, z'
'-x, y, -z+1/2'
'x+1/2, y+1/2, z'
'-x+1/2, y+1/2, -z+1/2'
'-x, -y, -z'
'x, -y, z-1/2'
'-x+1/2, -y+1/2, -z'
'x+1/2, -y+1/2, z-1/2'

loop_
_atom_site_label
_atom_site_type_symbol
_atom_site_fract_x
_atom_site_fract_y
_atom_site_fract_z
_atom_site_U_iso_or_equiv
_atom_site_adp_type
_atom_site_occupancy
_atom_site_site_symmetry_order
_atom_site_calc_flag
_atom_site_refinement_flags_posn
_atom_site_refinement_flags_adp
_atom_site_refinement_flags_occupancy
_atom_site_disorder_assembly
_atom_site_disorder_group
O1 O 0.75737(4) 0.83390(8) 0.61765(6) 0.0599(3) Uani 1 1 d . . . . .
O2 O 0.64418(5) 0.53648(8) 0.46494(6) 0.0668(3) Uani 1 1 d . . . . .
H2 H 0.668459 0.582585 0.440706 0.100 Uiso 1 1 calc R U . . .
C1 C 0.63559(5) 0.72614(10) 0.66359(7) 0.0455(3) Uani 1 1 d . . . . .
C2 C 0.60313(10) 1.07358(15) 0.82761(15) 0.0896(5) Uani 1 1 d . . . . .
H2A H 0.582169 1.076823 0.768232 0.134 Uiso 1 1 calc R U . . .
H2B H 0.616481 1.149893 0.846199 0.134 Uiso 1 1 calc R U . . .
H2C H 0.572531 1.043235 0.869047 0.134 Uiso 1 1 calc R U . . .
C3 C 0.66434(7) 0.99473(13) 0.82659(10) 0.0672(4) Uani 1 1 d . . . . .
C4 C 0.72114(6) 0.88996(11) 0.66460(8) 0.0509(3) Uani 1 1 d . . . . .
C5 C 0.5213(4) 0.3594(7) 0.5520(7) 0.104(2) Uani 0.3 1 d . U P A 2
H5A H 0.493778 0.381954 0.599904 0.155 Uiso 0.3 1 calc R U P A 2
H5B H 0.514130 0.279186 0.538274 0.155 Uiso 0.3 1 calc R U P A 2
H5C H 0.510275 0.405092 0.499405 0.155 Uiso 0.3 1 calc R U P A 2
C6 C 0.64715(6) 0.68630(10) 0.57679(7) 0.0493(3) Uani 1 1 d . . . . .
H6 H 0.665977 0.736181 0.536138 0.059 Uiso 1 1 calc R U . . .
C7 C 0.71602(8) 1.05011(14) 0.77156(12) 0.0772(4) Uani 1 1 d . . . . .
H7 H 0.730514 1.123569 0.788538 0.093 Uiso 1 1 calc R U . . .
C8 C 0.65144(5) 0.85153(10) 0.68863(7) 0.0470(3) Uani 1 1 d . . . . .
C9 C 0.51891(18) 0.3304(3) 0.6151(3) 0.1065(11) Uani 0.7 1 d . U P A 1
H9A H 0.526050 0.311713 0.677804 0.160 Uiso 0.7 1 calc R U P A 1
H9B H 0.504842 0.262500 0.582334 0.160 Uiso 0.7 1 calc R U P A 1
H9C H 0.485367 0.388901 0.608254 0.160 Uiso 0.7 1 calc R U P A 1
C10 C 0.60513(5) 0.65091(10) 0.72259(7) 0.0489(3) Uani 1 1 d . . . . .
C11 C 0.58820(6) 0.68612(12) 0.81652(8) 0.0576(3) Uani 1 1 d . . . . .
H11A H 0.620355 0.652734 0.859629 0.069 Uiso 1 1 calc R U . . .
H11B H 0.545010 0.655350 0.829195 0.069 Uiso 1 1 calc R U . . .
C12 C 0.63144(6) 0.57517(11) 0.54975(8) 0.0520(3) Uani 1 1 d . . . . .
C13 C 0.74254(7) 1.00248(13) 0.70074(11) 0.0709(4) Uani 1 1 d . . . . .
H13 H 0.776023 1.041895 0.672865 0.085 Uiso 1 1 calc R U . . .
C14 C 0.64991(6) 0.86969(11) 0.79262(8) 0.0520(3) Uani 1 1 d . . . . .
H14 H 0.686546 0.822913 0.818403 0.062 Uiso 1 1 calc R U . . .
C15 C 0.58458(9) 0.37608(13) 0.57754(12) 0.0795(5) Uani 1 1 d . . . . .
H15 H 0.575343 0.382327 0.512301 0.095 Uiso 0.7 1 calc R U P A 1
H15A H 0.609173 0.363773 0.523086 0.095 Uiso 0.3 1 calc R U P A 2
C16 C 0.60159(6) 0.49835(11) 0.60793(9) 0.0576(3) Uani 1 1 d . . . . .
C17 C 0.69423(10) 0.98841(19) 0.92381(12) 0.0937(6) Uani 1 1 d . . . . .
H17A H 0.663260 0.951928 0.961721 0.141 Uiso 1 1 calc R U . . .
H17B H 0.703614 1.065093 0.945540 0.141 Uiso 1 1 calc R U . . .
H17C H 0.734457 0.944265 0.924806 0.141 Uiso 1 1 calc R U . . .
C18 C 0.58930(6) 0.53965(11) 0.69308(9) 0.0574(3) Uani 1 1 d . . . . .
H18 H 0.569297 0.490124 0.732894 0.069 Uiso 1 1 calc R U . . .
C19 C 0.6384(2) 0.2955(3) 0.5873(4) 0.1232(13) Uani 0.7 1 d . U P A 1
H19A H 0.674374 0.321457 0.552609 0.185 Uiso 0.7 1 calc R U P A 1
H19B H 0.623850 0.220884 0.566007 0.185 Uiso 0.7 1 calc R U P A 1
H19C H 0.652880 0.290119 0.649662 0.185 Uiso 0.7 1 calc R U P A 1
C20 C 0.58747(6) 0.81607(12) 0.82862(8) 0.0564(3) Uani 1 1 d . . . . .
H20A H 0.584912 0.834510 0.892095 0.068 Uiso 1 1 calc R U . . .
H20B H 0.548721 0.848205 0.796656 0.068 Uiso 1 1 calc R U . . .
C21 C 0.6196(6) 0.2899(6) 0.6543(6) 0.123(3) Uani 0.3 1 d . U P A 2
H21A H 0.665312 0.311012 0.664528 0.184 Uiso 0.3 1 calc R U P A 2
H21B H 0.616837 0.211411 0.633470 0.184 Uiso 0.3 1 calc R U P A 2
H21C H 0.597227 0.297019 0.709534 0.184 Uiso 0.3 1 calc R U P A 2
C22 C 0.60200(6) 0.92935(12) 0.63365(9) 0.0596(3) Uani 1 1 d . . . . .
H22A H 0.602348 0.909030 0.570983 0.089 Uiso 1 1 calc R U . . .
H22B H 0.614705 1.008816 0.641217 0.089 Uiso 1 1 calc R U . . .
H22C H 0.558278 0.918442 0.654670 0.089 Uiso 1 1 calc R U . . .

loop_
_atom_site_aniso_label
_atom_site_aniso_U_11
_atom_site_aniso_U_22
_atom_site_aniso_U_33
_atom_site_aniso_U_23
_atom_site_aniso_U_13
_atom_site_aniso_U_12
O1 0.0541(5) 0.0634(5) 0.0642(5) -0.0107(4) 0.0238(4) -0.0087(4)
O2 0.0811(6) 0.0672(6) 0.0543(5) -0.0163(4) 0.0260(4) -0.0240(5)
C1 0.0425(5) 0.0511(6) 0.0437(6) -0.0002(4) 0.0087(4) -0.0030(4)
C2 0.0895(11) 0.0722(10) 0.1099(14) -0.0278(9) 0.0327(10) 0.0064(8)
C3 0.0631(8) 0.0733(9) 0.0667(8) -0.0252(7) 0.0167(6) -0.0059(6)
C4 0.0488(6) 0.0568(6) 0.0479(6) -0.0037(5) 0.0115(5) -0.0064(5)
C5 0.087(4) 0.101(5) 0.124(6) -0.028(5) 0.012(4) -0.040(4)
C6 0.0531(6) 0.0527(6) 0.0431(6) 0.0006(5) 0.0123(5) -0.0099(5)
C7 0.0744(9) 0.0709(9) 0.0880(11) -0.0293(8) 0.0213(8) -0.0190(7)
C8 0.0443(5) 0.0515(6) 0.0461(6) -0.0032(5) 0.0101(4) -0.0025(4)
C9 0.116(2) 0.0852(18) 0.122(3) -0.0244(18) 0.041(2) -0.0502(16)
C10 0.0478(6) 0.0560(6) 0.0439(6) 0.0028(5) 0.0114(4) -0.0014(5)
C11 0.0598(7) 0.0681(8) 0.0462(6) 0.0022(5) 0.0165(5) -0.0038(6)
C12 0.0536(6) 0.0569(7) 0.0467(6) -0.0052(5) 0.0133(5) -0.0081(5)
C13 0.0641(8) 0.0690(8) 0.0817(10) -0.0202(7) 0.0250(7) -0.0211(6)
C14 0.0471(6) 0.0627(7) 0.0469(6) -0.0084(5) 0.0095(5) 0.0013(5)
C15 0.1062(12) 0.0573(8) 0.0780(10) -0.0085(7) 0.0352(9) -0.0221(8)
C16 0.0626(7) 0.0524(7) 0.0592(7) -0.0027(5) 0.0174(6) -0.0092(5)
C17 0.0932(12) 0.1174(15) 0.0710(10) -0.0417(10) 0.0098(8) -0.0170(10)
C18 0.0629(7) 0.0551(7) 0.0558(7) 0.0066(5) 0.0196(5) -0.0078(5)
C19 0.131(3) 0.0624(16) 0.179(4) -0.021(2) 0.034(3) -0.0043(16)
C20 0.0521(6) 0.0715(8) 0.0470(6) -0.0059(5) 0.0150(5) 0.0015(5)
C21 0.221(10) 0.052(3) 0.094(5) 0.005(3) -0.006(6) 0.007(4)
C22 0.0586(7) 0.0593(7) 0.0613(7) 0.0050(6) 0.0069(5) 0.0016(5)

loop_
_atom_type_symbol
_atom_type_description
_atom_type_scat_dispersion_real
_atom_type_scat_dispersion_imag
_atom_type_scat_source
C C 0.0181 0.0091 'International Tables Vol C Tables 4.2.6.8 and 6.1.1.4'
H H 0.0000 0.0000 'International Tables Vol C Tables 4.2.6.8 and 6.1.1.4'
O O 0.0492 0.0322 'International Tables Vol C Tables 4.2.6.8 and 6.1.1.4'

loop_
_citation_id
_citation_doi
_citation_year
1 10.1039/D2SC04229K 2022

loop_
_geom_angle_atom_site_label_1
_geom_angle_atom_site_label_2
_geom_angle_atom_site_label_3
_geom_angle
_geom_angle_site_symmetry_1
_geom_angle_site_symmetry_3
_geom_angle_publ_flag
C12 O2 H2 109.5 . . ?
C6 C1 C8 119.64(10) . . ?
C6 C1 C10 118.04(10) . . ?
C10 C1 C8 122.15(10) . . ?
H2A C2 H2B 109.5 . . ?
H2A C2 H2C 109.5 . . ?
H2B C2 H2C 109.5 . . ?
C3 C2 H2A 109.5 . . ?
C3 C2 H2B 109.5 . . ?
C3 C2 H2C 109.5 . . ?
C2 C3 C14 114.63(12) . . ?
C2 C3 C17 107.35(13) . . ?
C7 C3 C2 109.51(14) . . ?
C7 C3 C14 110.20(10) . . ?
C7 C3 C17 106.19(13) . . ?
C17 C3 C14 108.58(14) . . ?
O1 C4 C8 124.13(10) . . ?
O1 C4 C13 120.40(10) . . ?
C13 C4 C8 115.47(10) . . ?
H5A C5 H5B 109.5 . . ?
H5A C5 H5C 109.5 . . ?
H5B C5 H5C 109.5 . . ?
C15 C5 H5A 109.5 . . ?
C15 C5 H5B 109.5 . . ?
C15 C5 H5C 109.5 . . ?
C1 C6 H6 119.0 . . ?
C12 C6 C1 121.93(10) . . ?
C12 C6 H6 119.0 . . ?
C3 C7 H7 117.5 . . ?
C13 C7 C3 125.05(13) . . ?
C13 C7 H7 117.5 . . ?
C1 C8 C4 113.72(9) . . ?
C1 C8 C14 110.77(9) . . ?
C1 C8 C22 107.56(9) . . ?
C4 C8 C14 104.69(9) . . ?
C4 C8 C22 106.57(9) . . ?
C22 C8 C14 113.57(10) . . ?
H9A C9 H9B 109.5 . . ?
H9A C9 H9C 109.5 . . ?
H9B C9 H9C 109.5 . . ?
C15 C9 H9A 109.5 . . ?
C15 C9 H9B 109.5 . . ?
C15 C9 H9C 109.5 . . ?
C1 C10 C11 122.52(11) . . ?
C18 C10 C1 118.68(10) . . ?
C18 C10 C11 118.80(10) . . ?
C10 C11 H11A 109.1 . . ?
C10 C11 H11B 109.1 . . ?
C10 C11 C20 112.45(10) . . ?
H11A C11 H11B 107.8 . . ?
C20 C11 H11A 109.1 . . ?
C20 C11 H11B 109.1 . . ?
O2 C12 C6 121.35(10) . . ?
O2 C12 C16 117.75(11) . . ?
C6 C12 C16 120.89(11) . . ?
C4 C13 H13 118.8 . . ?
C7 C13 C4 122.47(13) . . ?
C7 C13 H13 118.8 . . ?
C3 C14 C8 115.70(11) . . ?
C3 C14 H14 105.1 . . ?
C8 C14 H14 105.1 . . ?
C20 C14 C3 114.20(10) . . ?
C20 C14 C8 110.39(9) . . ?
C20 C14 H14 105.1 . . ?
C5 C15 H15A 105.3 . . ?
C5 C15 C16 114.8(4) . . ?
C5 C15 C21 119.0(6) . . ?
C9 C15 H15 104.7 . . ?
C16 C15 C9 113.22(16) . . ?
C16 C15 H15 104.7 . . ?
C16 C15 H15A 105.3 . . ?
C16 C15 C21 106.0(3) . . ?
C19 C15 C9 113.5(2) . . ?
C19 C15 H15 104.7 . . ?
C19 C15 C16 114.6(2) . . ?
C21 C15 H15A 105.3 . . ?
C12 C16 C15 120.49(11) . . ?
C18 C16 C12 116.54(11) . . ?
C18 C16 C15 122.97(11) . . ?
C3 C17 H17A 109.5 . . ?
C3 C17 H17B 109.5 . . ?
C3 C17 H17C 109.5 . . ?
H17A C17 H17B 109.5 . . ?
H17A C17 H17C 109.5 . . ?
H17B C17 H17C 109.5 . . ?
C10 C18 H18 118.1 . . ?
C16 C18 C10 123.89(11) . . ?
C16 C18 H18 118.1 . . ?
C15 C19 H19A 109.5 . . ?
C15 C19 H19B 109.5 . . ?
C15 C19 H19C 109.5 . . ?
H19A C19 H19B 109.5 . . ?
H19A C19 H19C 109.5 . . ?
H19B C19 H19C 109.5 . . ?
C11 C20 C14 110.42(10) . . ?
C11 C20 H20A 109.6 . . ?
C11 C20 H20B 109.6 . . ?
C14 C20 H20A 109.6 . . ?
C14 C20 H20B 109.6 . . ?
H20A C20 H20B 108.1 . . ?
C15 C21 H21A 109.5 . . ?
C15 C21 H21B 109.5 . . ?
C15 C21 H21C 109.5 . . ?
H21A C21 H21B 109.5 . . ?
H21A C21 H21C 109.5 . . ?
H21B C21 H21C 109.5 . . ?
C8 C22 H22A 109.5 . . ?
C8 C22 H22B 109.5 . . ?
C8 C22 H22C 109.5 . . ?
H22A C22 H22B 109.5 . . ?
H22A C22 H22C 109.5 . . ?
H22B C22 H22C 109.5 . . ?

loop_
_geom_bond_atom_site_label_1
_geom_bond_atom_site_label_2
_geom_bond_distance
_geom_bond_site_symmetry_2
_geom_bond_publ_flag
O1 C4 1.2219(14) . ?
O2 H2 0.8200 . ?
O2 C12 1.3725(14) . ?
C1 C6 1.3989(15) . ?
C1 C8 1.5280(16) . ?
C1 C10 1.3989(15) . ?
C2 H2A 0.9600 . ?
C2 H2B 0.9600 . ?
C2 H2C 0.9600 . ?
C2 C3 1.538(2) . ?
C3 C7 1.501(2) . ?
C3 C14 1.5554(18) . ?
C3 C17 1.539(2) . ?
C4 C8 1.5363(15) . ?
C4 C13 1.4656(18) . ?
C5 H5A 0.9600 . ?
C5 H5B 0.9600 . ?
C5 H5C 0.9600 . ?
C5 C15 1.331(7) . ?
C6 H6 0.9300 . ?
C6 C12 1.3796(16) . ?
C7 H7 0.9300 . ?
C7 C13 1.324(2) . ?
C8 C14 1.5598(16) . ?
C8 C22 1.5481(17) . ?
C9 H9A 0.9600 . ?
C9 H9B 0.9600 . ?
C9 H9C 0.9600 . ?
C9 C15 1.557(3) . ?
C10 C11 1.5081(16) . ?
C10 C18 1.3923(18) . ?
C11 H11A 0.9700 . ?
C11 H11B 0.9700 . ?
C11 C20 1.5147(18) . ?
C12 C16 1.3971(17) . ?
C13 H13 0.9300 . ?
C14 H14 0.9800 . ?
C14 C20 1.5266(16) . ?
C15 H15 0.9800 . ?
C15 H15A 0.9800 . ?
C15 C16 1.5195(19) . ?
C15 C19 1.435(4) . ?
C15 C21 1.648(8) . ?
C16 C18 1.3852(18) . ?
C17 H17A 0.9600 . ?
C17 H17B 0.9600 . ?
C17 H17C 0.9600 . ?
C18 H18 0.9300 . ?
C19 H19A 0.9600 . ?
C19 H19B 0.9600 . ?
C19 H19C 0.9600 . ?
C20 H20A 0.9700 . ?
C20 H20B 0.9700 . ?
C21 H21A 0.9600 . ?
C21 H21B 0.9600 . ?
C21 H21C 0.9600 . ?
C22 H22A 0.9600 . ?
C22 H22B 0.9600 . ?
C22 H22C 0.9600 . ?

loop_
_geom_torsion_atom_site_label_1
_geom_torsion_atom_site_label_2
_geom_torsion_atom_site_label_3
_geom_torsion_atom_site_label_4
_geom_torsion
_geom_torsion_site_symmetry_1
_geom_torsion_site_symmetry_2
_geom_torsion_site_symmetry_3
_geom_torsion_site_symmetry_4
_geom_torsion_publ_flag
O1 C4 C8 C1 10.90(17) . . . . ?
O1 C4 C8 C14 131.94(12) . . . . ?
O1 C4 C8 C22 -107.43(14) . . . . ?
O1 C4 C13 C7 -159.14(16) . . . . ?
O2 C12 C16 C15 0.5(2) . . . . ?
O2 C12 C16 C18 180.00(12) . . . . ?
C1 C6 C12 O2 -178.77(11) . . . . ?
C1 C6 C12 C16 1.60(19) . . . . ?
C1 C8 C14 C3 -179.17(9) . . . . ?
C1 C8 C14 C20 -47.54(13) . . . . ?
C1 C10 C11 C20 17.87(17) . . . . ?
C1 C10 C18 C16 -0.36(19) . . . . ?
C2 C3 C7 C13 -123.0(2) . . . . ?
C2 C3 C14 C8 87.47(15) . . . . ?
C2 C3 C14 C20 -42.35(18) . . . . ?
C3 C7 C13 C4 3.4(3) . . . . ?
C3 C14 C20 C11 -162.76(11) . . . . ?
C4 C8 C14 C3 57.86(13) . . . . ?
C4 C8 C14 C20 -170.52(10) . . . . ?
C5 C15 C16 C12 -100.4(5) . . . . ?
C5 C15 C16 C18 80.1(5) . . . . ?
C6 C1 C8 C4 -49.77(14) . . . . ?
C6 C1 C8 C14 -167.34(10) . . . . ?
C6 C1 C8 C22 68.00(13) . . . . ?
C6 C1 C10 C11 -177.86(11) . . . . ?
C6 C1 C10 C18 1.52(17) . . . . ?
C6 C12 C16 C15 -179.91(14) . . . . ?
C6 C12 C16 C18 -0.36(19) . . . . ?
C7 C3 C14 C8 -36.60(16) . . . . ?
C7 C3 C14 C20 -166.41(12) . . . . ?
C8 C1 C6 C12 -177.58(11) . . . . ?
C8 C1 C10 C11 -2.57(17) . . . . ?
C8 C1 C10 C18 176.81(10) . . . . ?
C8 C4 C13 C7 21.9(2) . . . . ?
C8 C14 C20 C11 64.84(13) . . . . ?
C9 C15 C16 C12 -143.8(2) . . . . ?
C9 C15 C16 C18 36.7(3) . . . . ?
C10 C1 C6 C12 -2.17(17) . . . . ?
C10 C1 C8 C4 135.02(11) . . . . ?
C10 C1 C8 C14 17.45(14) . . . . ?
C10 C1 C8 C22 -107.21(12) . . . . ?
C10 C11 C20 C14 -48.30(14) . . . . ?
C11 C10 C18 C16 179.04(12) . . . . ?
C12 C16 C18 C10 -0.2(2) . . . . ?
C13 C4 C8 C1 -170.19(11) . . . . ?
C13 C4 C8 C14 -49.15(14) . . . . ?
C13 C4 C8 C22 71.48(14) . . . . ?
C14 C3 C7 C13 4.0(2) . . . . ?
C15 C16 C18 C10 179.29(14) . . . . ?
C17 C3 C7 C13 121.4(2) . . . . ?
C17 C3 C14 C8 -152.52(12) . . . . ?
C17 C3 C14 C20 77.66(14) . . . . ?
C18 C10 C11 C20 -161.51(11) . . . . ?
C19 C15 C16 C12 83.9(3) . . . . ?
C19 C15 C16 C18 -95.6(3) . . . . ?
C21 C15 C16 C12 126.1(5) . . . . ?
C21 C15 C16 C18 -53.4(5) . . . . ?
C22 C8 C14 C3 -58.00(13) . . . . ?
C22 C8 C14 C20 73.63(13) . . . . ?
